data_4118101
loop_
_publ_author_name
'Shunichi Fukuzumi'
'Sukanta Mandal'
'Kentaro Mase'
'Kei Ohkubo'
'Hyejin Park'
'Jordi Benet-Buchholz'
'Wonwoo Nam'
'Antoni Llobet'

_publ_section_title
;
 Catalytic Four-Electron Reduction of O2 via Rate-Determining
 Proton-Coupled Electron Transfer to a Dinuclear Cobalt-\m-1,2-peroxo
 Complex
;
_journal_name_full 'Journal of the American Chemical Society'
_journal_page_first 9906
_journal_page_last 9909
_journal_paper_doi 10.1021/ja303674n
_journal_volume 134
_journal_year 2012
_chemical_formula_sum 'C44.49 H38 Co2 F19.52 N10 O8.48 P2.51 S1.5'
_chemical_formula_weight 1462.72
_space_group_IT_number 2
_symmetry_cell_setting triclinic
_symmetry_space_group_name_Hall '-P 1'
_symmetry_space_group_name_H-M 'P -1'
_atom_sites_solution_hydrogens geom
_atom_sites_solution_primary direct
_atom_sites_solution_secondary difmap
_audit_creation_method SHELXL-97
_cell_angle_alpha 104.883(2)
_cell_angle_beta 91.731(2)
_cell_angle_gamma 98.113(2)
_cell_formula_units_Z 2
_cell_length_a 10.3022(7)
_cell_length_b 14.7258(10)
_cell_length_c 18.4590(12)
_cell_measurement_reflns_used 9958
_cell_measurement_temperature 100(2)
_cell_measurement_theta_max 29.55
_cell_measurement_theta_min 2.28
_cell_volume 2672.9(3)
_computing_cell_refinement 'Bruker APEX2 v2009.1-0'
_computing_data_collection 'Bruker APEX2 v2009.1-0'
_computing_data_reduction 'Bruker SAINT V7.60A'
_computing_molecular_graphics 'Bruker SHELXTL'
_computing_publication_material 'Bruker SHELXTL'
_computing_structure_refinement 'SHELXS-97 (Sheldrick, 2008)'
_computing_structure_solution 'SHELXS-97 (Sheldrick, 2008)'
_diffrn_ambient_temperature 100(2)
_diffrn_detector_area_resol_mean 512
_diffrn_detector_type '4K CCD area detector APEX II'
_diffrn_measured_fraction_theta_full 0.998
_diffrn_measured_fraction_theta_max 0.902
_diffrn_measurement_device_type 'Apex DUO Kappa 4-axis goniometer'
_diffrn_measurement_method
;
 Fullsphere data collection, phi and omega scans
;
_diffrn_measurement_specimen_support 'magnetic support whith 10 micron nylon fiber cryoloop'
_diffrn_radiation_monochromator 'Quazar MX multilayer Optics'
_diffrn_radiation_type MoK\a
_diffrn_radiation_wavelength 0.71073
_diffrn_reflns_av_R_equivalents 0.0280
_diffrn_reflns_av_sigmaI/netI 0.0237
_diffrn_reflns_limit_h_max 13
_diffrn_reflns_limit_h_min -14
_diffrn_reflns_limit_k_max 20
_diffrn_reflns_limit_k_min -20
_diffrn_reflns_limit_l_max 26
_diffrn_reflns_limit_l_min -25
_diffrn_reflns_number 76815
_diffrn_reflns_theta_full 25.00
_diffrn_reflns_theta_max 30.06
_diffrn_reflns_theta_min 1.14
_diffrn_source 'Metal ceramics X-ray Tube MCMB 50-0.6b'
_diffrn_source_current 0.6
_diffrn_source_power 50
_diffrn_source_type 'Microfocus Source E025 IuS'
_exptl_absorpt_coefficient_mu 0.887
_exptl_absorpt_correction_T_max 1.00
_exptl_absorpt_correction_T_min 0.96
_exptl_absorpt_correction_type empirical
_exptl_absorpt_process_details
; 
 SADABS Version 2008/1 Bruker-Nonius
 Blessing, Acta Cryst. (1995) A51 33-38
;
_exptl_crystal_colour orange
_exptl_crystal_density_diffrn 1.817
_exptl_crystal_description block
_exptl_crystal_F_000 1468
_exptl_crystal_size_max 0.15
_exptl_crystal_size_mid 0.12
_exptl_crystal_size_min 0.10
_refine_diff_density_max 1.895
_refine_diff_density_min -0.980
_refine_diff_density_rms 0.092
_refine_ls_extinction_method none
_refine_ls_goodness_of_fit_ref 1.060
_refine_ls_hydrogen_treatment noref
_refine_ls_matrix_type full
_refine_ls_number_parameters 967
_refine_ls_number_reflns 14141
_refine_ls_number_restraints 141
_refine_ls_restrained_S_all 1.119
_refine_ls_R_factor_all 0.0498
_refine_ls_R_factor_gt 0.0415
_refine_ls_shift/su_max 0.001
_refine_ls_shift/su_mean 0.000
_refine_ls_structure_factor_coef Fsqd
_refine_ls_weighting_details 'calc w=1/[\s^2^(Fo^2^)+(0.0554P)^2^+3.8152P] where P=(Fo^2^+2Fc^2^)/3'
_refine_ls_weighting_scheme calc
_refine_ls_wR_factor_gt 0.1094
_refine_ls_wR_factor_ref 0.1151
_reflns_number_gt 12118
_reflns_number_total 14141
_reflns_threshold_expression >2sigma(I)
_cod_data_source_file ja303674n_si_002_1.cif
_cod_data_source_block mo_co4eqce_0m
_cod_depositor_comments
;
The following automatic conversions were performed:

data name '_diffrn_measurement_specimen_suppport' was replaced with
'_diffrn_measurement_specimen_support' as specified in the
replacement file 'data/replacement-values/replacement_tags.lst'.

Automatic conversion script
Id: cif_correct_tags 9268 2022-04-12 08:56:07Z antanas 
;
_cod_original_formula_sum 'C44.49 H38 Co2 F19.52 N10 O8.48 P2.51 S1.50'
_cod_database_code 4118101

loop_
_symmetry_equiv_pos_as_xyz
'x, y, z'
'-x, -y, -z'

loop_
_atom_site_label
_atom_site_type_symbol
_atom_site_fract_x
_atom_site_fract_y
_atom_site_fract_z
_atom_site_U_iso_or_equiv
_atom_site_adp_type
_atom_site_occupancy
_atom_site_symmetry_multiplicity
_atom_site_calc_flag
_atom_site_refinement_flags
_atom_site_disorder_assembly
_atom_site_disorder_group
Co1 Co 0.52160(2) -0.023069(17) 0.230389(14) 0.01208(6) Uani 1 1 d . . .
Co2 Co 0.56779(2) 0.284479(17) 0.275521(14) 0.01187(6) Uani 1 1 d . . .
N1 N 0.42193(16) -0.04366(12) 0.31430(9) 0.0150(3) Uani 1 1 d . . .
N2 N 0.41844(17) -0.13667(12) 0.17927(10) 0.0173(3) Uani 1 1 d . . .
N3 N 0.59018(16) -0.03181(12) 0.13274(9) 0.0149(3) Uani 1 1 d . . .
N4 N 0.66080(16) -0.08567(11) 0.26039(9) 0.0141(3) Uani 1 1 d . . .
N5 N 0.63449(15) 0.09118(11) 0.28885(9) 0.0123(3) Uani 1 1 d . . .
N6 N 0.62486(16) 0.18508(11) 0.31555(9) 0.0129(3) Uani 1 1 d . . .
N7 N 0.65500(16) 0.36775(12) 0.36925(9) 0.0150(3) Uani 1 1 d . . .
N8 N 0.39571(16) 0.28847(12) 0.31534(9) 0.0143(3) Uani 1 1 d . . .
N9 N 0.52480(16) 0.38443(11) 0.24057(9) 0.0150(3) Uani 1 1 d . . .
N10 N 0.72649(16) 0.30526(11) 0.22303(9) 0.0147(3) Uani 1 1 d . . .
O1 O 0.39785(14) 0.04493(10) 0.20149(8) 0.0152(3) Uani 1 1 d . . .
O2 O 0.49199(14) 0.19742(10) 0.18500(8) 0.0147(3) Uani 1 1 d . . .
C1 C 0.4321(2) 0.01226(15) 0.38474(12) 0.0180(4) Uani 1 1 d . . .
H1 H 0.4964 0.0678 0.3979 0.022 Uiso 1 1 calc R . .
C2 C 0.3512(2) -0.00855(17) 0.43915(13) 0.0244(5) Uani 1 1 d . . .
H2 H 0.3591 0.0327 0.4885 0.029 Uiso 1 1 calc R . .
C3 C 0.2592(2) -0.09014(18) 0.42028(13) 0.0272(5) Uani 1 1 d . . .
H3 H 0.2028 -0.1055 0.4566 0.033 Uiso 1 1 calc R . .
C4 C 0.2497(2) -0.14949(17) 0.34807(14) 0.0246(5) Uani 1 1 d . . .
H4 H 0.1880 -0.2065 0.3344 0.029 Uiso 1 1 calc R . .
C5 C 0.3319(2) -0.12418(14) 0.29610(12) 0.0183(4) Uani 1 1 d . . .
C6 C 0.3315(2) -0.17963(15) 0.21728(12) 0.0196(4) Uani 1 1 d . . .
C7 C 0.2564(2) -0.26647(17) 0.18112(15) 0.0286(5) Uani 1 1 d . . .
H7 H 0.1937 -0.2976 0.2070 0.034 Uiso 1 1 calc R . .
C8 C 0.2753(3) -0.30668(18) 0.10624(16) 0.0347(6) Uani 1 1 d . . .
H8 H 0.2265 -0.3669 0.0810 0.042 Uiso 1 1 calc R . .
C9 C 0.3644(3) -0.26031(17) 0.06756(15) 0.0314(5) Uani 1 1 d . . .
H9 H 0.3767 -0.2878 0.0162 0.038 Uiso 1 1 calc R . .
C10 C 0.4349(2) -0.17256(15) 0.10596(12) 0.0217(4) Uani 1 1 d . . .
C11 C 0.5323(2) -0.10946(15) 0.07799(12) 0.0196(4) Uani 1 1 d . . .
C12 C 0.5634(2) -0.12287(17) 0.00405(13) 0.0253(5) Uani 1 1 d . . .
H12 H 0.5231 -0.1777 -0.0333 0.030 Uiso 1 1 calc R . .
C13 C 0.6543(2) -0.05530(17) -0.01486(12) 0.0249(5) Uani 1 1 d . . .
H13 H 0.6757 -0.0625 -0.0655 0.030 Uiso 1 1 calc R . .
C14 C 0.7133(2) 0.02282(16) 0.04121(12) 0.0221(4) Uani 1 1 d . . .
H14 H 0.7768 0.0695 0.0296 0.026 Uiso 1 1 calc R . .
C15 C 0.6785(2) 0.03219(15) 0.11472(11) 0.0177(4) Uani 1 1 d . . .
H15 H 0.7191 0.0859 0.1531 0.021 Uiso 1 1 calc R . .
C16 C 0.6744(2) -0.17785(14) 0.23554(12) 0.0185(4) Uani 1 1 d . . .
H16 H 0.6124 -0.2190 0.1981 0.022 Uiso 1 1 calc R . .
C17 C 0.7764(2) -0.21433(15) 0.26313(13) 0.0224(4) Uani 1 1 d . . .
H17 H 0.7847 -0.2795 0.2444 0.027 Uiso 1 1 calc R . .
C18 C 0.8659(2) -0.15479(16) 0.31819(13) 0.0233(4) Uani 1 1 d . . .
H18 H 0.9353 -0.1790 0.3384 0.028 Uiso 1 1 calc R . .
C19 C 0.8537(2) -0.05971(15) 0.34365(12) 0.0205(4) Uani 1 1 d . . .
H19 H 0.9147 -0.0177 0.3812 0.025 Uiso 1 1 calc R . .
C20 C 0.75033(19) -0.02698(14) 0.31305(11) 0.0152(4) Uani 1 1 d . . .
C21 C 0.72985(18) 0.07145(14) 0.33173(11) 0.0140(4) Uani 1 1 d . . .
C22 C 0.78607(19) 0.15230(14) 0.38662(11) 0.0150(4) Uani 1 1 d . . .
H22 H 0.8551 0.1586 0.4237 0.018 Uiso 1 1 calc R . .
C23 C 0.71645(19) 0.22178(14) 0.37395(11) 0.0146(4) Uani 1 1 d . . .
C24 C 0.72705(19) 0.32298(14) 0.40791(11) 0.0153(4) Uani 1 1 d . . .
C25 C 0.8016(2) 0.37145(15) 0.47374(12) 0.0209(4) Uani 1 1 d . . .
H25 H 0.8519 0.3388 0.4997 0.025 Uiso 1 1 calc R . .
C26 C 0.8017(2) 0.46842(16) 0.50107(13) 0.0235(5) Uani 1 1 d . . .
H26 H 0.8533 0.5034 0.5456 0.028 Uiso 1 1 calc R . .
C27 C 0.7258(2) 0.51356(15) 0.46273(13) 0.0223(4) Uani 1 1 d . . .
H27 H 0.7229 0.5796 0.4813 0.027 Uiso 1 1 calc R . .
C28 C 0.6542(2) 0.46149(14) 0.39701(12) 0.0193(4) Uani 1 1 d . . .
H28 H 0.6028 0.4930 0.3706 0.023 Uiso 1 1 calc R . .
C29 C 0.3324(2) 0.22748(15) 0.34945(11) 0.0183(4) Uani 1 1 d . . .
H29 H 0.3771 0.1804 0.3614 0.022 Uiso 1 1 calc R . .
C30 C 0.2034(2) 0.23062(16) 0.36801(12) 0.0216(4) Uani 1 1 d . . .
H30 H 0.1598 0.1857 0.3915 0.026 Uiso 1 1 calc R . .
C31 C 0.1391(2) 0.30037(16) 0.35182(12) 0.0220(4) Uani 1 1 d . . .
H31 H 0.0508 0.3038 0.3643 0.026 Uiso 1 1 calc R . .
C32 C 0.2043(2) 0.36486(15) 0.31743(12) 0.0211(4) Uani 1 1 d . . .
H32 H 0.1621 0.4135 0.3063 0.025 Uiso 1 1 calc R . .
C33 C 0.3325(2) 0.35713(14) 0.29964(11) 0.0170(4) Uani 1 1 d . . .
C34 C 0.4103(2) 0.41582(14) 0.25819(12) 0.0179(4) Uani 1 1 d . . .
C35 C 0.3781(2) 0.49309(16) 0.23546(14) 0.0265(5) Uani 1 1 d . . .
H35 H 0.2987 0.5172 0.2486 0.032 Uiso 1 1 calc R . .
C36 C 0.4653(2) 0.53389(17) 0.19304(15) 0.0302(5) Uani 1 1 d . . .
H36 H 0.4457 0.5875 0.1775 0.036 Uiso 1 1 calc R . .
C37 C 0.5807(2) 0.49846(16) 0.17258(14) 0.0266(5) Uani 1 1 d . . .
H37 H 0.6389 0.5260 0.1424 0.032 Uiso 1 1 calc R . .
C38 C 0.6082(2) 0.42133(14) 0.19766(12) 0.0178(4) Uani 1 1 d . . .
C39 C 0.7225(2) 0.37140(14) 0.18396(12) 0.0175(4) Uani 1 1 d . . .
C40 C 0.8183(2) 0.38799(16) 0.13567(13) 0.0239(4) Uani 1 1 d . . .
H40 H 0.8130 0.4339 0.1082 0.029 Uiso 1 1 calc R . .
C41 C 0.9221(2) 0.33616(17) 0.12832(14) 0.0278(5) Uani 1 1 d . . .
H41 H 0.9885 0.3457 0.0953 0.033 Uiso 1 1 calc R . .
C42 C 0.9275(2) 0.27068(16) 0.16948(14) 0.0243(5) Uani 1 1 d . . .
H42 H 0.9984 0.2352 0.1656 0.029 Uiso 1 1 calc R . .
C43 C 0.8282(2) 0.25696(14) 0.21668(12) 0.0171(4) Uani 1 1 d . . .
H43 H 0.8327 0.2121 0.2452 0.021 Uiso 1 1 calc R . .
S1A S 1.06041(5) 0.03539(4) 0.19084(3) 0.02375(11) Uani 1 1 d D . .
O1A O 1.12461(18) 0.09426(13) 0.14643(11) 0.0367(4) Uani 1 1 d D . .
O2A O 1.14660(16) 0.01894(13) 0.24771(10) 0.0293(4) Uani 1 1 d D . .
O3A O 0.93475(16) 0.05799(14) 0.21495(11) 0.0323(4) Uani 1 1 d D . .
C1A C 1.0239(2) -0.08159(19) 0.12316(15) 0.0348(6) Uani 1 1 d D . .
F1A F 1.13487(16) -0.10969(12) 0.09650(9) 0.0388(4) Uani 1 1 d D . .
F2A F 0.9669(2) -0.14594(14) 0.15474(13) 0.0638(6) Uani 1 1 d D . .
F3A F 0.9470(2) -0.07975(17) 0.06492(12) 0.0641(6) Uani 1 1 d D . .
S1D' S 0.7344(6) 0.6014(5) 0.0087(4) 0.152(3) Uani 0.358(2) 1 d PDU A 2
O1D' O 0.6351(6) 0.5130(3) 0.0021(4) 0.0331(14) Uani 0.358(2) 1 d PD A 2
O2D' O 0.6731(9) 0.6675(6) 0.0585(5) 0.077(3) Uani 0.358(2) 1 d PDU A 2
O3D' O 0.7602(8) 0.6087(5) -0.0636(3) 0.057(2) Uani 0.358(2) 1 d PD A 2
C1D' C 0.9063(6) 0.6208(5) 0.0475(3) 0.048(2) Uani 0.358(2) 1 d PD A 2
F1D' F 0.9175(7) 0.6302(5) 0.1209(3) 0.0675(17) Uani 0.358(2) 1 d PDU A 2
F2D' F 0.9691(7) 0.7053(4) 0.0403(4) 0.0740(18) Uani 0.358(2) 1 d PDU A 2
F3D' F 0.9830(7) 0.5601(5) 0.0139(4) 0.083(2) Uani 0.358(2) 1 d PDU A 2
S1C' S 0.4347(4) 0.2152(3) 0.5517(2) 0.0260(10) Uani 0.1350(16) 1 d PD B 2
O1C' O 0.3065(11) 0.2201(15) 0.5163(11) 0.075(7) Uani 0.1350(16) 1 d PDU B 2
O2C' O 0.4159(17) 0.1491(8) 0.5956(7) 0.034(4) Uani 0.1350(16) 1 d PD B 2
O3C' O 0.5333(11) 0.2073(11) 0.4997(7) 0.018(3) Uani 0.1350(16) 1 d PDU B 2
C1C' C 0.5019(9) 0.3258(5) 0.6227(5) 0.031(4) Uani 0.1350(16) 1 d PD B 2
F1C' F 0.5517(10) 0.3930(6) 0.5911(6) 0.030(2) Uani 0.1350(16) 1 d PD B 2
F2C' F 0.5982(9) 0.3092(7) 0.6652(6) 0.035(3) Uani 0.1350(16) 1 d PD B 2
F3C' F 0.4124(10) 0.3580(8) 0.6689(6) 0.038(3) Uani 0.1350(16) 1 d PD B 2
P1B P 0.98894(5) -0.42593(4) 0.31426(3) 0.02091(11) Uani 1 1 d . C 2
F1B F 1.13729(14) -0.41245(11) 0.34845(9) 0.0334(3) Uani 1 1 d . C 2
F2B F 0.84141(14) -0.43799(11) 0.28138(10) 0.0352(4) Uani 1 1 d . C 2
F3B F 0.95845(15) -0.52736(11) 0.33189(11) 0.0422(4) Uani 1 1 d . C 2
F4B F 1.01864(15) -0.32415(10) 0.29676(11) 0.0387(4) Uani 1 1 d . C 2
F5B F 1.03546(15) -0.47508(12) 0.23403(9) 0.0379(4) Uani 1 1 d . C 2
F6B F 0.94671(16) -0.37564(13) 0.39640(10) 0.0438(4) Uani 1 1 d . C 2
P1C P 0.46449(7) 0.26462(5) 0.56944(4) 0.02066(16) Uani 0.8650(16) 1 d P B 1
F1C F 0.5439(2) 0.1999(2) 0.50746(14) 0.0323(6) Uani 0.8650(16) 1 d P B 1
F2C F 0.3825(2) 0.32696(14) 0.62958(13) 0.0410(5) Uani 0.8650(16) 1 d P B 1
F3C F 0.4432(2) 0.18028(15) 0.60973(11) 0.0288(5) Uani 0.8650(16) 1 d P B 1
F4C F 0.4832(2) 0.34586(14) 0.52607(14) 0.0521(5) Uani 0.8650(16) 1 d P B 1
F5C F 0.3297(2) 0.2193(2) 0.51878(13) 0.0438(6) Uani 0.8650(16) 1 d P B 1
F6C F 0.5972(2) 0.30935(15) 0.61871(15) 0.0487(6) Uani 0.8650(16) 1 d P B 1
P1D P 0.73344(16) 0.60546(8) 0.01109(6) 0.0385(4) Uani 0.642(2) 1 d P A 1
F1D F 0.7956(4) 0.5623(3) -0.0649(2) 0.0710(11) Uani 0.642(2) 1 d PU A 1
F2D F 0.6508(6) 0.6548(2) 0.08368(19) 0.0857(15) Uani 0.642(2) 1 d PU A 1
F3D F 0.6921(5) 0.5008(2) 0.0140(2) 0.0654(12) Uani 0.642(2) 1 d PU A 1
F4D F 0.8075(5) 0.7118(2) 0.0108(2) 0.0824(13) Uani 0.642(2) 1 d PU A 1
F5D F 0.6081(3) 0.6325(2) -0.03915(17) 0.0551(8) Uani 0.642(2) 1 d PU A 1
F6D F 0.8382(6) 0.5928(4) 0.0631(3) 0.1041(16) Uani 0.642(2) 1 d PU A 1
O1W O 0.27915(17) 0.25515(12) 0.13351(10) 0.0274(4) Uani 1 1 d D . .
H1WA H 0.2215(19) 0.2070(11) 0.1296(13) 0.034(8) Uiso 1 1 d D . .
H1WB H 0.269(3) 0.2735(16) 0.0945(10) 0.074(14) Uiso 1 1 d D . .
O2W O 1.03964(19) 0.18538(16) 0.51602(11) 0.0373(4) Uani 1 1 d D . .
H2WA H 1.1207(11) 0.179(2) 0.514(3) 0.098(17) Uiso 1 1 d D . .
H2WB H 1.042(3) 0.2419(12) 0.545(2) 0.086(16) Uiso 1 1 d D . .
H1O1 H 0.333(3) 0.038(2) 0.2212(17) 0.030(8) Uiso 1 1 d . . .
H1O2 H 0.436(3) 0.217(2) 0.1723(17) 0.029(8) Uiso 1 1 d . . .
H2O1 H 0.438(4) 0.117(3) 0.193(2) 0.073(13) Uiso 1 1 d . . .

loop_
_atom_site_aniso_label
_atom_site_aniso_U_11
_atom_site_aniso_U_22
_atom_site_aniso_U_33
_atom_site_aniso_U_23
_atom_site_aniso_U_13
_atom_site_aniso_U_12
Co1 0.01110(12) 0.01265(11) 0.01300(11) 0.00383(9) 0.00125(9) 0.00264(9)
Co2 0.01088(12) 0.01292(11) 0.01282(11) 0.00405(9) 0.00133(9) 0.00388(9)
N1 0.0127(7) 0.0172(7) 0.0175(7) 0.0081(6) 0.0015(6) 0.0038(6)
N2 0.0159(8) 0.0147(7) 0.0205(8) 0.0034(6) -0.0003(6) 0.0022(6)
N3 0.0140(7) 0.0172(7) 0.0145(7) 0.0047(6) 0.0014(6) 0.0046(6)
N4 0.0150(7) 0.0157(7) 0.0138(7) 0.0062(6) 0.0028(6) 0.0049(6)
N5 0.0119(7) 0.0133(7) 0.0126(7) 0.0039(6) 0.0007(6) 0.0043(6)
N6 0.0126(7) 0.0128(7) 0.0132(7) 0.0027(6) 0.0015(6) 0.0026(6)
N7 0.0142(7) 0.0154(7) 0.0158(7) 0.0039(6) 0.0019(6) 0.0036(6)
N8 0.0139(7) 0.0166(7) 0.0133(7) 0.0038(6) 0.0019(6) 0.0046(6)
N9 0.0140(7) 0.0143(7) 0.0172(8) 0.0045(6) 0.0003(6) 0.0037(6)
N10 0.0124(7) 0.0145(7) 0.0162(7) 0.0028(6) 0.0012(6) 0.0012(6)
O1 0.0106(6) 0.0183(6) 0.0188(6) 0.0086(5) 0.0011(5) 0.0029(5)
O2 0.0131(6) 0.0154(6) 0.0155(6) 0.0035(5) -0.0001(5) 0.0037(5)
C1 0.0158(9) 0.0210(9) 0.0198(9) 0.0081(7) 0.0034(7) 0.0059(7)
C2 0.0224(10) 0.0341(11) 0.0202(10) 0.0105(9) 0.0063(8) 0.0090(9)
C3 0.0227(11) 0.0383(12) 0.0266(11) 0.0186(9) 0.0087(9) 0.0053(9)
C4 0.0167(10) 0.0280(10) 0.0327(11) 0.0159(9) 0.0041(9) 0.0006(8)
C5 0.0149(9) 0.0204(9) 0.0229(10) 0.0106(8) 0.0015(7) 0.0041(7)
C6 0.0178(9) 0.0179(9) 0.0239(10) 0.0073(8) 0.0000(8) 0.0019(7)
C7 0.0262(12) 0.0219(10) 0.0356(12) 0.0081(9) 0.0009(10) -0.0038(9)
C8 0.0356(14) 0.0216(11) 0.0392(14) 0.0003(10) -0.0023(11) -0.0060(10)
C9 0.0348(13) 0.0229(11) 0.0298(12) -0.0018(9) 0.0001(10) -0.0008(10)
C10 0.0224(10) 0.0193(9) 0.0214(10) 0.0027(8) 0.0012(8) 0.0019(8)
C11 0.0198(10) 0.0195(9) 0.0184(9) 0.0028(7) 0.0012(8) 0.0034(8)
C12 0.0269(11) 0.0273(11) 0.0178(10) -0.0007(8) 0.0014(8) 0.0045(9)
C13 0.0270(11) 0.0338(11) 0.0148(9) 0.0049(8) 0.0051(8) 0.0094(9)
C14 0.0193(10) 0.0287(10) 0.0196(10) 0.0078(8) 0.0052(8) 0.0048(8)
C15 0.0149(9) 0.0217(9) 0.0169(9) 0.0049(7) 0.0016(7) 0.0041(7)
C16 0.0209(10) 0.0156(8) 0.0199(9) 0.0049(7) 0.0036(8) 0.0054(7)
C17 0.0251(10) 0.0183(9) 0.0273(10) 0.0078(8) 0.0061(8) 0.0106(8)
C18 0.0235(10) 0.0270(10) 0.0252(10) 0.0115(8) 0.0029(8) 0.0144(8)
C19 0.0177(9) 0.0229(9) 0.0232(10) 0.0078(8) -0.0012(8) 0.0077(8)
C20 0.0144(8) 0.0177(8) 0.0159(8) 0.0068(7) 0.0031(7) 0.0052(7)
C21 0.0105(8) 0.0177(8) 0.0149(8) 0.0060(7) 0.0013(7) 0.0031(7)
C22 0.0137(8) 0.0179(8) 0.0142(8) 0.0050(7) -0.0001(7) 0.0041(7)
C23 0.0125(8) 0.0163(8) 0.0147(8) 0.0034(7) 0.0011(7) 0.0025(7)
C24 0.0149(9) 0.0167(8) 0.0145(8) 0.0039(7) 0.0015(7) 0.0038(7)
C25 0.0229(10) 0.0215(9) 0.0172(9) 0.0025(8) -0.0030(8) 0.0053(8)
C26 0.0257(11) 0.0217(10) 0.0198(10) 0.0002(8) -0.0036(8) 0.0035(8)
C27 0.0237(10) 0.0164(9) 0.0234(10) -0.0012(8) 0.0008(8) 0.0045(8)
C28 0.0196(9) 0.0163(9) 0.0222(10) 0.0042(7) 0.0022(8) 0.0051(7)
C29 0.0176(9) 0.0207(9) 0.0179(9) 0.0060(7) 0.0033(7) 0.0054(7)
C30 0.0174(10) 0.0273(10) 0.0210(10) 0.0076(8) 0.0054(8) 0.0034(8)
C31 0.0137(9) 0.0297(11) 0.0216(10) 0.0029(8) 0.0044(8) 0.0057(8)
C32 0.0172(9) 0.0237(10) 0.0230(10) 0.0037(8) 0.0028(8) 0.0098(8)
C33 0.0167(9) 0.0169(8) 0.0178(9) 0.0029(7) 0.0011(7) 0.0067(7)
C34 0.0162(9) 0.0185(9) 0.0194(9) 0.0044(7) 0.0005(7) 0.0052(7)
C35 0.0233(10) 0.0241(10) 0.0377(12) 0.0139(9) 0.0029(9) 0.0116(8)
C36 0.0301(12) 0.0268(10) 0.0427(13) 0.0215(10) 0.0027(10) 0.0118(9)
C37 0.0263(11) 0.0257(10) 0.0336(12) 0.0171(9) 0.0039(9) 0.0059(9)
C38 0.0175(9) 0.0183(9) 0.0192(9) 0.0080(7) 0.0012(7) 0.0033(7)
C39 0.0162(9) 0.0162(8) 0.0201(9) 0.0052(7) 0.0018(7) 0.0013(7)
C40 0.0243(11) 0.0231(10) 0.0271(11) 0.0115(8) 0.0081(9) 0.0024(8)
C41 0.0239(11) 0.0267(11) 0.0351(12) 0.0114(9) 0.0141(9) 0.0030(9)
C42 0.0166(10) 0.0229(10) 0.0330(11) 0.0049(9) 0.0083(9) 0.0053(8)
C43 0.0140(9) 0.0168(8) 0.0199(9) 0.0036(7) 0.0007(7) 0.0025(7)
S1A 0.0147(2) 0.0310(3) 0.0325(3) 0.0176(2) 0.0088(2) 0.0078(2)
O1A 0.0308(9) 0.0416(9) 0.0525(11) 0.0319(8) 0.0210(8) 0.0149(8)
O2A 0.0202(8) 0.0410(9) 0.0330(9) 0.0179(7) 0.0045(7) 0.0103(7)
O3A 0.0171(7) 0.0461(10) 0.0412(10) 0.0193(8) 0.0114(7) 0.0134(7)
C1A 0.0250(12) 0.0421(14) 0.0398(14) 0.0135(11) 0.0063(10) 0.0072(10)
F1A 0.0360(8) 0.0405(8) 0.0441(9) 0.0125(7) 0.0131(7) 0.0155(7)
F2A 0.0693(13) 0.0423(10) 0.0733(13) 0.0124(9) 0.0337(11) -0.0135(9)
F3A 0.0531(11) 0.0787(14) 0.0522(12) -0.0039(10) -0.0192(10) 0.0270(11)
S1D' 0.159(4) 0.154(4) 0.142(3) 0.044(3) 0.002(3) 0.006(3)
O1D' 0.053(3) 0.011(2) 0.038(3) 0.0059(19) 0.014(3) 0.015(2)
O2D' 0.077(3) 0.075(3) 0.087(4) 0.030(3) 0.000(3) 0.014(2)
O3D' 0.088(5) 0.055(4) 0.042(3) 0.041(3) 0.016(3) 0.008(4)
C1D' 0.045(5) 0.062(6) 0.030(4) 0.005(4) 0.016(4) -0.006(4)
F1D' 0.074(3) 0.076(3) 0.051(2) 0.020(2) 0.002(2) 0.003(2)
F2D' 0.078(3) 0.073(3) 0.065(3) 0.017(2) 0.012(2) -0.010(2)
F3D' 0.074(3) 0.085(3) 0.085(3) 0.013(2) 0.008(2) 0.015(2)
S1C' 0.032(2) 0.021(2) 0.023(2) 0.0014(17) 0.0082(17) 0.0054(18)
O1C' 0.072(8) 0.078(8) 0.074(8) 0.021(5) 0.006(5) 0.008(5)
O2C' 0.039(9) 0.039(9) 0.022(7) 0.005(6) 0.003(6) -0.001(7)
O3C' 0.022(5) 0.015(5) 0.016(5) 0.006(3) 0.003(4) -0.001(4)
C1C' 0.043(11) 0.026(8) 0.024(8) 0.005(7) -0.012(8) 0.010(8)
F1C' 0.030(5) 0.023(5) 0.046(6) 0.020(4) 0.009(5) 0.007(4)
F2C' 0.042(6) 0.036(6) 0.032(6) 0.009(5) 0.002(5) 0.024(5)
F3C' 0.052(7) 0.030(6) 0.037(6) 0.012(5) 0.021(6) 0.012(5)
P1B 0.0139(2) 0.0157(2) 0.0332(3) 0.0059(2) 0.0017(2) 0.00374(19)
F1B 0.0170(6) 0.0406(8) 0.0420(8) 0.0091(7) -0.0034(6) 0.0068(6)
F2B 0.0167(6) 0.0293(7) 0.0570(10) 0.0074(7) -0.0061(6) 0.0041(5)
F3B 0.0280(7) 0.0287(7) 0.0809(12) 0.0301(8) 0.0150(8) 0.0096(6)
F4B 0.0265(7) 0.0203(6) 0.0743(11) 0.0211(7) 0.0045(7) 0.0042(6)
F5B 0.0298(8) 0.0409(8) 0.0361(8) -0.0028(7) 0.0045(6) 0.0058(7)
F6B 0.0315(8) 0.0514(10) 0.0406(9) -0.0031(8) 0.0116(7) 0.0063(7)
P1C 0.0199(3) 0.0202(3) 0.0246(3) 0.0078(3) 0.0064(3) 0.0078(3)
F1C 0.0352(11) 0.0341(11) 0.0318(11) 0.0093(9) 0.0164(9) 0.0157(9)
F2C 0.0486(11) 0.0323(10) 0.0488(12) 0.0113(9) 0.0268(9) 0.0229(8)
F3C 0.0333(11) 0.0313(10) 0.0293(10) 0.0165(8) 0.0087(8) 0.0125(9)
F4C 0.0500(11) 0.0486(10) 0.0838(14) 0.0491(10) 0.0386(10) 0.0282(9)
F5C 0.0223(9) 0.0720(15) 0.0388(11) 0.0205(10) -0.0086(8) 0.0047(9)
F6C 0.0339(11) 0.0373(11) 0.0609(15) -0.0075(11) -0.0080(11) -0.0012(9)
P1D 0.0719(9) 0.0246(5) 0.0131(4) 0.0067(4) 0.0053(5) -0.0160(5)
F1D 0.082(3) 0.065(2) 0.067(2) 0.0251(19) 0.0238(19) -0.003(2)
F2D 0.205(5) 0.0241(13) 0.0333(16) 0.0091(12) 0.025(2) 0.030(2)
F3D 0.123(4) 0.0300(15) 0.0454(18) 0.0176(13) 0.024(2) -0.0003(19)
F4D 0.128(3) 0.0509(18) 0.062(2) 0.0315(16) -0.024(2) -0.031(2)
F5D 0.068(2) 0.0510(16) 0.0437(15) 0.0156(13) 0.0103(14) -0.0054(15)
F6D 0.125(4) 0.107(3) 0.095(3) 0.068(3) -0.031(3) -0.001(3)
O1W 0.0268(8) 0.0259(8) 0.0305(9) 0.0084(7) -0.0051(7) 0.0071(7)
O2W 0.0274(9) 0.0543(12) 0.0296(9) 0.0112(9) -0.0002(7) 0.0047(8)

loop_
_atom_type_symbol
_atom_type_description
_atom_type_scat_dispersion_real
_atom_type_scat_dispersion_imag
_atom_type_scat_source
C C 0.0033 0.0016 'International Tables Vol C Tables 4.2.6.8 and 6.1.1.4'
H H 0.0000 0.0000 'International Tables Vol C Tables 4.2.6.8 and 6.1.1.4'
N N 0.0061 0.0033 'International Tables Vol C Tables 4.2.6.8 and 6.1.1.4'
O O 0.0106 0.0060 'International Tables Vol C Tables 4.2.6.8 and 6.1.1.4'
F F 0.0171 0.0103 'International Tables Vol C Tables 4.2.6.8 and 6.1.1.4'
P P 0.1023 0.0942 'International Tables Vol C Tables 4.2.6.8 and 6.1.1.4'
Co Co 0.3494 0.9721 'International Tables Vol C Tables 4.2.6.8 and 6.1.1.4'
S S 0.1246 0.1234 'International Tables Vol C Tables 4.2.6.8 and 6.1.1.4'

loop_
_geom_angle_atom_site_label_1
_geom_angle_atom_site_label_2
_geom_angle_atom_site_label_3
_geom_angle
N2 Co1 O1 90.13(7)
N2 Co1 N3 82.50(7)
O1 Co1 N3 86.89(7)
N2 Co1 N5 175.88(7)
O1 Co1 N5 93.50(6)
N3 Co1 N5 99.65(7)
N2 Co1 N1 82.67(7)
O1 Co1 N1 92.00(7)
N3 Co1 N1 165.12(7)
N5 Co1 N1 95.23(7)
N2 Co1 N4 93.66(7)
O1 Co1 N4 175.60(7)
N3 Co1 N4 91.37(7)
N5 Co1 N4 82.80(7)
N1 Co1 N4 90.72(7)
N9 Co2 O2 89.99(7)
N9 Co2 N8 82.39(7)
O2 Co2 N8 90.60(6)
N9 Co2 N6 175.88(7)
O2 Co2 N6 93.26(7)
N8 Co2 N6 100.10(7)
N9 Co2 N7 93.64(7)
O2 Co2 N7 175.77(7)
N8 Co2 N7 92.04(7)
N6 Co2 N7 83.02(7)
N9 Co2 N10 82.59(7)
O2 Co2 N10 87.65(6)
N8 Co2 N10 164.87(7)
N6 Co2 N10 95.00(7)
N7 Co2 N10 90.66(7)
C1 N1 C5 118.92(18)
C1 N1 Co1 127.50(14)
C5 N1 Co1 113.57(13)
C6 N2 C10 123.00(18)
C6 N2 Co1 118.46(14)
C10 N2 Co1 118.54(15)
C15 N3 C11 119.37(18)
C15 N3 Co1 126.40(14)
C11 N3 Co1 114.07(14)
C16 N4 C20 118.92(17)
C16 N4 Co1 127.41(14)
C20 N4 Co1 113.66(13)
C21 N5 N6 107.75(15)
C21 N5 Co1 112.36(12)
N6 N5 Co1 136.69(13)
C23 N6 N5 107.19(15)
C23 N6 Co2 111.57(13)
N5 N6 Co2 136.78(13)
C28 N7 C24 118.58(18)
C28 N7 Co2 127.83(15)
C24 N7 Co2 113.55(13)
C29 N8 C33 118.94(17)
C29 N8 Co2 126.90(14)
C33 N8 Co2 113.89(13)
C38 N9 C34 122.74(18)
C38 N9 Co2 118.43(14)
C34 N9 Co2 118.82(14)
C43 N10 C39 118.96(17)
C43 N10 Co2 127.65(14)
C39 N10 Co2 113.10(13)
N1 C1 C2 122.0(2)
C3 C2 C1 118.9(2)
C2 C3 C4 119.6(2)
C3 C4 C5 118.7(2)
N1 C5 C4 121.8(2)
N1 C5 C6 113.54(18)
C4 C5 C6 124.6(2)
N2 C6 C7 119.7(2)
N2 C6 C5 111.73(18)
C7 C6 C5 128.6(2)
C8 C7 C6 118.3(2)
C7 C8 C9 121.1(2)
C8 C9 C10 118.2(2)
N2 C10 C9 119.6(2)
N2 C10 C11 111.61(18)
C9 C10 C11 128.8(2)
N3 C11 C12 121.4(2)
N3 C11 C10 113.18(18)
C12 C11 C10 125.4(2)
C11 C12 C13 119.2(2)
C14 C13 C12 119.0(2)
C13 C14 C15 119.2(2)
N3 C15 C14 121.84(19)
N4 C16 C17 121.8(2)
C18 C17 C16 119.21(19)
C17 C18 C19 119.6(2)
C18 C19 C20 118.6(2)
N4 C20 C19 121.93(18)
N4 C20 C21 113.72(17)
C19 C20 C21 124.32(18)
N5 C21 C22 111.01(17)
N5 C21 C20 115.37(17)
C22 C21 C20 133.60(18)
C21 C22 C23 102.97(17)
N6 C23 C22 111.07(17)
N6 C23 C24 115.86(17)
C22 C23 C24 133.01(18)
N7 C24 C25 121.93(18)
N7 C24 C23 113.49(17)
C25 C24 C23 124.58(19)
C24 C25 C26 118.9(2)
C27 C26 C25 119.2(2)
C26 C27 C28 119.2(2)
N7 C28 C27 122.1(2)
N8 C29 C30 122.0(2)
C31 C30 C29 119.0(2)
C32 C31 C30 119.51(19)
C31 C32 C33 118.6(2)
N8 C33 C32 121.93(19)
N8 C33 C34 113.39(17)
C32 C33 C34 124.55(19)
N9 C34 C35 120.1(2)
N9 C34 C33 111.36(17)
C35 C34 C33 128.56(19)
C36 C35 C34 117.8(2)
C35 C36 C37 121.6(2)
C36 C37 C38 117.9(2)
N9 C38 C37 119.73(19)
N9 C38 C39 111.87(18)
C37 C38 C39 128.4(2)
N10 C39 C40 121.86(19)
N10 C39 C38 113.56(18)
C40 C39 C38 124.6(2)
C39 C40 C41 118.7(2)
C42 C41 C40 119.2(2)
C41 C42 C43 119.4(2)
N10 C43 C42 121.8(2)
O3A S1A O2A 115.15(11)
O3A S1A O1A 114.87(11)
O2A S1A O1A 114.08(11)
O3A S1A C1A 104.97(11)
O2A S1A C1A 102.96(12)
O1A S1A C1A 102.64(12)
F2A C1A F3A 108.8(2)
F2A C1A F1A 107.7(2)
F3A C1A F1A 107.2(2)
F2A C1A S1A 111.19(19)
F3A C1A S1A 111.6(2)
F1A C1A S1A 110.11(18)
O2D' S1D' O3D' 122.4(7)
O2D' S1D' O1D' 99.4(6)
O3D' S1D' O1D' 108.4(5)
O2D' S1D' C1D' 105.4(5)
O3D' S1D' C1D' 97.8(5)
O1D' S1D' C1D' 125.6(5)
F3D' C1D' F1D' 109.0(7)
F3D' C1D' F2D' 102.6(6)
F1D' C1D' F2D' 103.5(6)
F3D' C1D' S1D' 117.2(5)
F1D' C1D' S1D' 113.5(5)
F2D' C1D' S1D' 109.6(6)
O3C' S1C' O2C' 119.0(9)
O3C' S1C' O1C' 111.8(9)
O2C' S1C' O1C' 108.8(9)
O3C' S1C' C1C' 102.1(6)
O2C' S1C' C1C' 101.9(6)
O1C' S1C' C1C' 112.6(9)
F1C' C1C' F3C' 109.3(8)
F1C' C1C' F2C' 107.8(8)
F3C' C1C' F2C' 106.5(8)
F1C' C1C' S1C' 111.4(7)
F3C' C1C' S1C' 112.1(7)
F2C' C1C' S1C' 109.4(7)
F2B P1B F5B 91.90(9)
F2B P1B F3B 89.82(9)
F5B P1B F3B 90.20(10)
F2B P1B F1B 179.13(10)
F5B P1B F1B 88.90(8)
F3B P1B F1B 90.53(9)
F2B P1B F4B 89.91(8)
F5B P1B F4B 90.03(10)
F3B P1B F4B 179.66(10)
F1B P1B F4B 89.73(9)
F2B P1B F6B 89.92(9)
F5B P1B F6B 178.18(9)
F3B P1B F6B 89.93(10)
F1B P1B F6B 89.28(9)
F4B P1B F6B 89.86(10)
F6C P1C F2C 91.47(13)
F6C P1C F4C 90.96(14)
F2C P1C F4C 90.33(11)
F6C P1C F3C 90.97(13)
F2C P1C F3C 90.97(11)
F4C P1C F3C 177.65(13)
F6C P1C F5C 179.60(15)
F2C P1C F5C 88.74(13)
F4C P1C F5C 88.71(14)
F3C P1C F5C 89.36(13)
F6C P1C F1C 90.03(13)
F2C P1C F1C 178.47(14)
F4C P1C F1C 89.96(13)
F3C P1C F1C 88.69(13)
F5C P1C F1C 89.76(13)
F6D P1D F3D 77.6(3)
F6D P1D F1D 97.5(3)
F3D P1D F1D 86.1(2)
F6D P1D F4D 92.4(3)
F3D P1D F4D 168.4(3)
F1D P1D F4D 89.5(2)
F6D P1D F2D 90.8(3)
F3D P1D F2D 96.4(2)
F1D P1D F2D 171.7(3)
F4D P1D F2D 89.5(2)
F6D P1D F5D 172.2(3)
F3D P1D F5D 106.4(2)
F1D P1D F5D 89.5(2)
F4D P1D F5D 84.30(19)
F2D P1D F5D 82.2(2)

loop_
_geom_bond_atom_site_label_1
_geom_bond_atom_site_label_2
_geom_bond_distance
Co1 N2 1.8561(17)
Co1 O1 1.8725(14)
Co1 N3 1.9360(17)
Co1 N5 1.9460(16)
Co1 N1 1.9481(17)
Co1 N4 1.9495(17)
Co2 N9 1.8530(17)
Co2 O2 1.8930(14)
Co2 N8 1.9423(16)
Co2 N6 1.9510(16)
Co2 N7 1.9518(17)
Co2 N10 1.9526(17)
N1 C1 1.341(3)
N1 C5 1.358(3)
N2 C6 1.342(3)
N2 C10 1.346(3)
N3 C15 1.329(3)
N3 C11 1.364(3)
N4 C16 1.346(2)
N4 C20 1.353(3)
N5 C21 1.352(2)
N5 N6 1.362(2)
N6 C23 1.356(3)
N7 C28 1.345(3)
N7 C24 1.357(3)
N8 C29 1.334(3)
N8 C33 1.362(3)
N9 C38 1.339(3)
N9 C34 1.346(3)
N10 C43 1.339(3)
N10 C39 1.357(3)
C1 C2 1.390(3)
C2 C3 1.381(3)
C3 C4 1.385(3)
C4 C5 1.386(3)
C5 C6 1.474(3)
C6 C7 1.389(3)
C7 C8 1.388(4)
C8 C9 1.390(4)
C9 C10 1.391(3)
C10 C11 1.467(3)
C11 C12 1.382(3)
C12 C13 1.387(3)
C13 C14 1.385(3)
C14 C15 1.391(3)
C16 C17 1.385(3)
C17 C18 1.382(3)
C18 C19 1.383(3)
C19 C20 1.391(3)
C20 C21 1.449(3)
C21 C22 1.389(3)
C22 C23 1.391(3)
C23 C24 1.448(3)
C24 C25 1.386(3)
C25 C26 1.387(3)
C26 C27 1.382(3)
C27 C28 1.383(3)
C29 C30 1.386(3)
C30 C31 1.386(3)
C31 C32 1.383(3)
C32 C33 1.383(3)
C33 C34 1.468(3)
C34 C35 1.387(3)
C35 C36 1.383(3)
C36 C37 1.389(3)
C37 C38 1.392(3)
C38 C39 1.468(3)
C39 C40 1.388(3)
C40 C41 1.389(3)
C41 C42 1.378(3)
C42 C43 1.390(3)
S1A O3A 1.4371(16)
S1A O2A 1.4437(18)
S1A O1A 1.4480(18)
S1A C1A 1.831(3)
C1A F2A 1.315(3)
C1A F3A 1.324(3)
C1A F1A 1.335(3)
S1D' O2D' 1.393(8)
S1D' O3D' 1.397(7)
S1D' O1D' 1.514(7)
S1D' C1D' 1.845(7)
C1D' F3D' 1.324(7)
C1D' F1D' 1.325(7)
C1D' F2D' 1.359(7)
S1C' O3C' 1.414(8)
S1C' O2C' 1.416(8)
S1C' O1C' 1.474(8)
S1C' C1C' 1.839(7)
C1C' F1C' 1.325(8)
C1C' F3C' 1.328(9)
C1C' F2C' 1.334(9)
P1B F2B 1.5883(15)
P1B F5B 1.5929(16)
P1B F3B 1.5997(16)
P1B F1B 1.6016(15)
P1B F4B 1.6030(15)
P1B F6B 1.6095(17)
P1C F6C 1.579(2)
P1C F2C 1.5940(19)
P1C F4C 1.595(2)
P1C F3C 1.597(2)
P1C F5C 1.609(2)
P1C F1C 1.614(2)
P1D F6D 1.486(5)
P1D F3D 1.556(3)
P1D F1D 1.579(4)
P1D F4D 1.644(3)
P1D F2D 1.670(4)
P1D F5D 1.717(4)
